data_1555943
loop_
_publ_author_name
'Waldhart, Greyson W.'
'Mankad, Neal P.'
'Santarsiero, Bernard D.'

_publ_section_title
;
 Improvements to the Practical Usability of the &quot;Crystalline
 Sponge&quot; Method for Organic Structure Determination.
;
_journal_issue 23
_journal_name_full 'Organic letters'
_journal_page_first 6112
_journal_page_last 6115
_journal_paper_doi 10.1021/acs.orglett.6b03119
_journal_volume 18
_journal_year 2016
_chemical_formula_moiety 'C36 H24 I6 N12 Zn3, 2.107(C6 H5 N O2)'
_chemical_formula_sum 'C48.64 H34.53 I6 N14.11 O4.21 Zn3'
_chemical_formula_weight 1841.50
_chemical_name_common 'ZnI tris(4-pyridyl)-1,3,5-triazene) MOF'
_space_group_crystal_system monoclinic
_space_group_IT_number 15
_space_group_name_Hall '-C 2yc'
_space_group_name_H-M_alt 'C 1 2/c 1'
_atom_sites_solution_hydrogens geom
_audit_creation_method SHELXL-2014/7
_cell_angle_alpha 90
_cell_angle_beta 100.625(3)
_cell_angle_gamma 90
_cell_formula_units_Z 8
_cell_length_a 34.026(2)
_cell_length_b 15.0460(10)
_cell_length_c 30.4240(10)
_cell_measurement_reflns_used 18627
_cell_measurement_temperature 100.0(2)
_cell_measurement_theta_max 25.517
_cell_measurement_theta_min 1.180
_cell_volume 15308.7(15)
_computing_cell_refinement HKL2000
_computing_data_collection 'MAR CCD'
_computing_data_reduction HKL2000
_computing_molecular_graphics PLATON
_computing_structure_refinement 'SHELXL-2014/7 (Sheldrick, 2014)'
_computing_structure_solution SHELXS-2013
_diffrn_ambient_temperature 100.0(2)
_diffrn_measured_fraction_theta_full 0.991
_diffrn_measured_fraction_theta_max 0.991
_diffrn_measurement_device_type 'MAR 300mm CCD'
_diffrn_measurement_method 'omega scans'
_diffrn_radiation_type synchrotron
_diffrn_radiation_wavelength 0.68878
_diffrn_reflns_av_R_equivalents 0.0608
_diffrn_reflns_av_unetI/netI 0.0344
_diffrn_reflns_Laue_measured_fraction_full 0.991
_diffrn_reflns_Laue_measured_fraction_max 0.991
_diffrn_reflns_limit_h_max 45
_diffrn_reflns_limit_h_min -45
_diffrn_reflns_limit_k_max 19
_diffrn_reflns_limit_k_min -19
_diffrn_reflns_limit_l_max 40
_diffrn_reflns_limit_l_min -40
_diffrn_reflns_number 132852
_diffrn_reflns_point_group_measured_fraction_full 0.991
_diffrn_reflns_point_group_measured_fraction_max 0.991
_diffrn_reflns_theta_full 24.410
_diffrn_reflns_theta_max 27.230
_diffrn_reflns_theta_min 1.320
_diffrn_source 'APS 21-ID-D'
_exptl_absorpt_coefficient_mu 3.089
_exptl_absorpt_correction_T_max 0.857
_exptl_absorpt_correction_T_min 0.831
_exptl_absorpt_correction_type empirical
_exptl_absorpt_process_details 'HKL2000 local scaling'
_exptl_crystal_colour yellow
_exptl_crystal_density_diffrn 1.598
_exptl_crystal_description block
_exptl_crystal_F_000 6934
_exptl_crystal_size_max 0.100
_exptl_crystal_size_mid 0.050
_exptl_crystal_size_min 0.050
_refine_diff_density_max 1.581
_refine_diff_density_min -1.249
_refine_diff_density_rms 0.124
_refine_ls_extinction_coef 0.00045(4)
_refine_ls_extinction_expression Fc^*^=kFc[1+0.001xFc^2^\l^3^/sin(2\q)]^-1/4^
_refine_ls_extinction_method 'SHELXL-2014/7 (Sheldrick 2014'
_refine_ls_goodness_of_fit_ref 1.059
_refine_ls_hydrogen_treatment constr
_refine_ls_matrix_type full
_refine_ls_number_parameters 789
_refine_ls_number_reflns 18625
_refine_ls_number_restraints 1023
_refine_ls_restrained_S_all 1.093
_refine_ls_R_factor_all 0.1017
_refine_ls_R_factor_gt 0.0693
_refine_ls_shift/su_max 0.001
_refine_ls_shift/su_mean 0.000
_refine_ls_structure_factor_coef Fsqd
_refine_ls_weighting_details 'w=1/[\s^2^(Fo^2^)+(0.0966P)^2^+103.4358P] where P=(Fo^2^+2Fc^2^)/3'
_refine_ls_weighting_scheme calc
_refine_ls_wR_factor_gt 0.2003
_refine_ls_wR_factor_ref 0.2212
_reflns_Friedel_coverage 0.000
_reflns_number_gt 11596
_reflns_number_total 18625
_reflns_threshold_expression 'I > 2\s(I)'
_cod_data_source_file ol6b03119_si_002.cif
_cod_data_source_block nbzc_sq
_cod_original_sg_symbol_H-M 'C 2/c'
_cod_database_code 1555943
_shelx_shelxl_version_number 2014/7
_shelx_space_group_comment
;
The symmetry employed for this shelxl refinement is uniquely defined
by the following loop, which should always be used as a source of
symmetry information in preference to the above space-group names.
They are only intended as comments.
;

loop_
_space_group_symop_operation_xyz
'x, y, z'
'-x, y, -z+1/2'
'x+1/2, y+1/2, z'
'-x+1/2, y+1/2, -z+1/2'
'-x, -y, -z'
'x, -y, z-1/2'
'-x+1/2, -y+1/2, -z'
'x+1/2, -y+1/2, z-1/2'

loop_
_atom_site_label
_atom_site_type_symbol
_atom_site_fract_x
_atom_site_fract_y
_atom_site_fract_z
_atom_site_U_iso_or_equiv
_atom_site_adp_type
_atom_site_occupancy
_atom_site_site_symmetry_order
_atom_site_calc_flag
_atom_site_refinement_flags_posn
_atom_site_refinement_flags_adp
_atom_site_refinement_flags_occupancy
_atom_site_disorder_assembly
_atom_site_disorder_group
Zn1 Zn 0.08216(3) 0.62490(4) 0.09429(3) 0.0634(3) Uani 1 1 d . . . . .
I1 I 0.12053(2) 0.73646(3) 0.05685(2) 0.0858(2) Uani 1 1 d . . . . .
I2 I 0.02607(2) 0.65877(4) 0.13594(2) 0.0863(2) Uani 1 1 d . . . . .
Zn2A Zn 0.36960(17) 0.5979(3) 0.44370(17) 0.0825(10) Uani 0.625(12) 1 d D U P A 1
I3A I 0.38920(10) 0.73754(19) 0.40604(13) 0.1067(9) Uani 0.625(12) 1 d D U P A 1
I4A I 0.34376(8) 0.5951(3) 0.51679(15) 0.1198(11) Uani 0.625(12) 1 d D U P A 1
Zn2B Zn 0.3641(3) 0.5909(6) 0.4598(4) 0.108(3) Uani 0.375(12) 1 d D U P A 2
I3B I 0.3796(3) 0.7385(3) 0.4262(5) 0.166(4) Uani 0.375(12) 1 d D U P A 2
I4B I 0.3413(2) 0.5623(7) 0.5319(3) 0.170(2) Uani 0.375(12) 1 d D U P A 2
Zn3 Zn 0.17667(4) -0.14270(5) 0.27457(4) 0.0987(4) Uani 1 1 d . . . . .
I5 I 0.24065(3) -0.22714(4) 0.30374(4) 0.1384(4) Uani 1 1 d . . . . .
I6 I 0.13504(3) -0.16952(4) 0.19717(3) 0.1238(3) Uani 1 1 d . . . . .
N1 N 0.12178(18) 0.5510(3) 0.14033(19) 0.0617(14) Uani 1 1 d . U . . .
C1 C 0.1143(3) 0.4656(5) 0.1472(3) 0.079(2) Uani 1 1 d . U . . .
H1 H 0.0932 0.4372 0.1273 0.095 Uiso 1 1 calc R U . . .
C2 C 0.1355(2) 0.4166(4) 0.1817(3) 0.076(2) Uani 1 1 d . U . . .
H2 H 0.1288 0.3562 0.1855 0.092 Uiso 1 1 calc R U . . .
C3 C 0.1665(2) 0.4555(4) 0.2106(2) 0.0629(16) Uani 1 1 d . U . . .
C4 C 0.1753(3) 0.5436(4) 0.2026(3) 0.0755(19) Uani 1 1 d . U . . .
H4 H 0.1968 0.5730 0.2214 0.091 Uiso 1 1 calc R U . . .
C5 C 0.1524(3) 0.5877(4) 0.1671(3) 0.0739(19) Uani 1 1 d . U . . .
H5 H 0.1590 0.6476 0.1617 0.089 Uiso 1 1 calc R U . . .
C6 C 0.1895(2) 0.4056(4) 0.2479(3) 0.0661(16) Uani 1 1 d . U . . .
N6 N 0.17937(18) 0.3194(3) 0.2511(2) 0.0664(15) Uani 1 1 d . U . . .
C7 C 0.2029(2) 0.2746(4) 0.2847(3) 0.0692(17) Uani 1 1 d . U . . .
N7 N 0.23187(18) 0.3092(3) 0.3146(2) 0.0667(15) Uani 1 1 d . U . . .
C8 C 0.2380(2) 0.3958(4) 0.3093(2) 0.0661(17) Uani 1 1 d . U . . .
N8 N 0.21826(18) 0.4467(3) 0.2757(2) 0.0650(15) Uani 1 1 d . U . . .
C9 C 0.1966(2) 0.1767(4) 0.2841(3) 0.0703(17) Uani 1 1 d . U . . .
C10 C 0.1674(3) 0.1386(5) 0.2522(3) 0.081(2) Uani 1 1 d . U . . .
H10 H 0.1504 0.1747 0.2312 0.097 Uiso 1 1 calc R U . . .
C11 C 0.1631(3) 0.0480(5) 0.2511(3) 0.087(2) Uani 1 1 d . U . . .
H11 H 0.1428 0.0230 0.2289 0.104 Uiso 1 1 calc R U . . .
N11 N 0.1857(2) -0.0071(4) 0.2794(3) 0.0829(18) Uani 1 1 d . U . . .
C12 C 0.2141(3) 0.0304(5) 0.3103(3) 0.086(2) Uani 1 1 d . U . . .
H12 H 0.2309 -0.0075 0.3306 0.103 Uiso 1 1 calc R U . . .
C13 C 0.2202(3) 0.1207(5) 0.3141(3) 0.083(2) Uani 1 1 d . U . . .
H13 H 0.2404 0.1443 0.3369 0.099 Uiso 1 1 calc R U . . .
C14 C 0.2686(2) 0.4422(4) 0.3426(3) 0.0686(17) Uani 1 1 d . U . . .
C15 C 0.2895(2) 0.3980(4) 0.3789(3) 0.0756(19) Uani 1 1 d . U . . .
H15 H 0.2849 0.3367 0.3836 0.091 Uiso 1 1 calc R U . . .
C16 C 0.3173(2) 0.4448(5) 0.4084(3) 0.080(2) Uani 1 1 d . U . . .
H16 H 0.3309 0.4150 0.4343 0.096 Uiso 1 1 calc R U . . .
N16 N 0.3263(2) 0.5306(4) 0.4026(2) 0.0813(18) Uani 1 1 d . U . . .
C17 C 0.3055(3) 0.5713(5) 0.3668(3) 0.086(2) Uani 1 1 d . U . . .
H17 H 0.3112 0.6320 0.3622 0.103 Uiso 1 1 calc R U . . .
C18 C 0.2768(2) 0.5312(4) 0.3366(3) 0.079(2) Uani 1 1 d . U . . .
H18 H 0.2625 0.5634 0.3118 0.095 Uiso 1 1 calc R U . . .
N2 N 0.0647(2) 0.5235(4) 0.0486(2) 0.0670(15) Uani 1 1 d . U . . .
C21 C 0.0333(2) 0.4701(4) 0.0508(2) 0.0634(16) Uani 1 1 d . U . . .
H21 H 0.0153 0.4851 0.0701 0.076 Uiso 1 1 calc R U . . .
C22 C 0.0268(2) 0.3926(4) 0.0248(2) 0.0635(17) Uani 1 1 d . U . . .
H22 H 0.0046 0.3556 0.0265 0.076 Uiso 1 1 calc R U . . .
C23 C 0.0520(3) 0.3709(4) -0.0022(2) 0.0683(17) Uani 1 1 d . U . . .
C24 C 0.0837(3) 0.4271(5) -0.0052(3) 0.082(2) Uani 1 1 d . U . . .
H24 H 0.1015 0.4146 -0.0251 0.099 Uiso 1 1 calc R U . . .
C25 C 0.0887(3) 0.5023(5) 0.0217(3) 0.082(2) Uani 1 1 d . U . . .
H25 H 0.1108 0.5401 0.0204 0.098 Uiso 1 1 calc R U . . .
C26 C 0.0466(3) 0.2885(4) -0.0304(2) 0.0682(17) Uani 1 1 d . U . . .
N26 N 0.0712(2) 0.2784(4) -0.0595(2) 0.0698(16) Uani 1 1 d . U . . .
C27 C 0.0646(3) 0.2049(5) -0.0858(3) 0.0743(18) Uani 1 1 d . U . . .
N27 N 0.0354(2) 0.1470(4) -0.0836(2) 0.0765(17) Uani 1 1 d . U . . .
C28 C 0.0137(2) 0.1632(4) -0.0529(3) 0.0701(18) Uani 1 1 d . U . . .
N28 N 0.0181(2) 0.2333(4) -0.0244(2) 0.0699(16) Uani 1 1 d . U . . .
C29 C 0.0911(3) 0.1911(5) -0.1183(3) 0.0777(19) Uani 1 1 d . U . . .
C30 C 0.1273(3) 0.2347(6) -0.1153(3) 0.089(2) Uani 1 1 d . U . . .
H30 H 0.1355 0.2758 -0.0917 0.106 Uiso 1 1 calc R U . . .
C31 C 0.1511(3) 0.2200(6) -0.1451(3) 0.090(2) Uani 1 1 d . U . . .
H31 H 0.1753 0.2524 -0.1425 0.109 Uiso 1 1 calc R U . . .
N31 N 0.1416(3) 0.1610(4) -0.1783(3) 0.0867(19) Uani 1 1 d . U . . .
C32 C 0.1082(3) 0.1161(7) -0.1804(4) 0.102(3) Uani 1 1 d . U . . .
H32 H 0.1019 0.0731 -0.2035 0.122 Uiso 1 1 calc R U . . .
C33 C 0.0817(3) 0.1266(7) -0.1519(4) 0.099(3) Uani 1 1 d . U . . .
H33 H 0.0580 0.0918 -0.1547 0.119 Uiso 1 1 calc R U . . .
C34 C -0.0199(3) 0.1026(5) -0.0495(3) 0.0765(19) Uani 1 1 d . U . . .
C35 C -0.0371(3) 0.0542(7) -0.0883(4) 0.098(2) Uani 1 1 d . U . . .
H35 H -0.0277 0.0595 -0.1157 0.118 Uiso 1 1 calc R U . . .
C36 C -0.0688(3) -0.0019(7) -0.0836(4) 0.103(3) Uani 1 1 d . U . . .
H36 H -0.0802 -0.0358 -0.1091 0.124 Uiso 1 1 calc R U . . .
N36 N -0.0836(2) -0.0120(4) -0.0494(3) 0.0841(19) Uani 1 1 d . U . . .
C37 C -0.0683(3) 0.0366(5) -0.0126(3) 0.083(2) Uani 1 1 d . U . . .
H37 H -0.0793 0.0320 0.0139 0.100 Uiso 1 1 calc R U . . .
C38 C -0.0362(3) 0.0937(5) -0.0142(3) 0.079(2) Uani 1 1 d . U . . .
H38 H -0.0257 0.1276 0.0117 0.094 Uiso 1 1 calc R U . . .
N41 N 0.0970(7) 0.5086(18) -0.1051(8) 0.211(6) Uani 0.755(11) 1 d D U P . .
O41 O 0.0606(7) 0.5400(16) -0.1004(7) 0.233(8) Uani 0.755(11) 1 d D U P . .
O42 O 0.1284(7) 0.5281(16) -0.0793(8) 0.242(8) Uani 0.755(11) 1 d D U P . .
C41 C 0.1011(8) 0.471(2) -0.1518(9) 0.191(5) Uani 0.755(11) 1 d D U P . .
C42 C 0.0680(8) 0.4383(18) -0.1742(8) 0.185(6) Uani 0.755(11) 1 d D U P . .
H42 H 0.0433 0.4443 -0.1642 0.222 Uiso 0.755(11) 1 calc R U P . .
C43 C 0.0709(7) 0.3884(18) -0.2183(8) 0.181(6) Uani 0.755(11) 1 d D U P . .
H43 H 0.0489 0.3623 -0.2378 0.217 Uiso 0.755(11) 1 calc R U P . .
C44 C 0.1093(7) 0.3876(17) -0.2250(8) 0.165(6) Uani 0.755(11) 1 d D U P . .
H44 H 0.1144 0.3625 -0.2521 0.198 Uiso 0.755(11) 1 calc R U P . .
C45 C 0.1411(7) 0.4203(16) -0.1954(8) 0.165(6) Uani 0.755(11) 1 d D U P . .
H45 H 0.1667 0.4135 -0.2031 0.198 Uiso 0.755(11) 1 calc R U P . .
C46 C 0.1395(7) 0.4629(17) -0.1548(8) 0.178(6) Uani 0.755(11) 1 d D U P . .
H46 H 0.1617 0.4821 -0.1334 0.213 Uiso 0.755(11) 1 calc R U P . .
N51 N 0.2155(9) 0.4268(18) -0.0527(8) 0.237(7) Uani 0.800(11) 1 d D U P . .
O51 O 0.2198(8) 0.5042(16) -0.0724(8) 0.269(9) Uani 0.800(11) 1 d D U P . .
O52 O 0.2171(7) 0.3566(15) -0.0737(8) 0.246(8) Uani 0.800(11) 1 d D U P . .
C51 C 0.2096(10) 0.4287(18) -0.0037(9) 0.227(6) Uani 0.800(11) 1 d D U P . .
C52 C 0.2089(9) 0.5074(18) 0.0145(9) 0.223(7) Uani 0.800(11) 1 d D U P . .
H52 H 0.2092 0.5600 -0.0027 0.267 Uiso 0.800(11) 1 calc R U P . .
C53 C 0.2075(9) 0.5120(19) 0.0655(9) 0.216(7) Uani 0.800(11) 1 d D U P . .
H53 H 0.2086 0.5656 0.0822 0.259 Uiso 0.800(11) 1 calc R U P . .
C54 C 0.2045(9) 0.429(2) 0.0832(9) 0.213(7) Uani 0.800(11) 1 d D U P . .
H54 H 0.1979 0.4235 0.1120 0.256 Uiso 0.800(11) 1 calc R U P . .
C55 C 0.2108(9) 0.3533(18) 0.0605(9) 0.218(7) Uani 0.800(11) 1 d D U P . .
H55 H 0.2150 0.2999 0.0774 0.262 Uiso 0.800(11) 1 calc R U P . .
C56 C 0.2116(9) 0.3470(18) 0.0144(9) 0.223(7) Uani 0.800(11) 1 d D U P . .
H56 H 0.2134 0.2932 -0.0014 0.267 Uiso 0.800(11) 1 calc R U P . .
N61 N 0.0519(10) -0.029(2) -0.2868(12) 0.225(8) Uani 0.552(7) 1 d D U P B -1
O61 O 0.0656(10) -0.106(2) -0.2660(12) 0.265(11) Uani 0.552(7) 1 d D U P B -1
O62 O 0.0716(10) -0.006(2) -0.3157(10) 0.252(10) Uani 0.552(7) 1 d D U P B -1
C61 C 0.0230(15) 0.036(2) -0.2706(18) 0.206(7) Uani 0.552(7) 1 d D U P B -1
C62 C 0.0278(13) 0.119(2) -0.2815(15) 0.194(7) Uani 0.552(7) 1 d D U P B -1
H62 H 0.0477 0.1359 -0.2981 0.233 Uiso 0.552(7) 1 calc R U P B -1
C63 C 0.0000(12) 0.1897(19) -0.2664(12) 0.192(8) Uani 0.552(7) 1 d D U P B -1
H63 H -0.0021 0.2490 -0.2774 0.230 Uiso 0.552(7) 1 calc R U P B -1
C64 C -0.0215(11) 0.158(2) -0.2356(14) 0.189(8) Uani 0.552(7) 1 d D U P B -1
H64 H -0.0372 0.1980 -0.2217 0.226 Uiso 0.552(7) 1 calc R U P B -1
C65 C -0.0205(16) 0.070(2) -0.2250(19) 0.194(7) Uani 0.552(7) 1 d D U P B -1
H65 H -0.0367 0.0518 -0.2044 0.233 Uiso 0.552(7) 1 calc R U P B -1
C66 C 0.0018(16) 0.0037(19) -0.2411(15) 0.206(7) Uani 0.552(7) 1 d D U P B -1
H66 H 0.0020 -0.0569 -0.2323 0.247 Uiso 0.552(7) 1 calc R U P B -1

loop_
_atom_site_aniso_label
_atom_site_aniso_U_11
_atom_site_aniso_U_22
_atom_site_aniso_U_33
_atom_site_aniso_U_23
_atom_site_aniso_U_13
_atom_site_aniso_U_12
Zn1 0.0940(6) 0.0253(3) 0.0554(4) 0.0010(3) -0.0264(4) 0.0000(3)
I1 0.1308(5) 0.0322(2) 0.0828(4) 0.0035(2) -0.0107(3) -0.0185(2)
I2 0.1014(4) 0.0708(4) 0.0752(3) 0.0099(3) -0.0137(3) 0.0232(3)
Zn2A 0.0958(15) 0.0380(11) 0.088(2) -0.0177(13) -0.0499(17) 0.0148(9)
I3A 0.1175(11) 0.0339(6) 0.1400(18) -0.0068(8) -0.0513(14) -0.0030(6)
I4A 0.1512(15) 0.0915(15) 0.0936(15) -0.0367(12) -0.0376(11) 0.0236(10)
Zn2B 0.122(4) 0.0410(18) 0.119(5) -0.017(3) -0.087(4) 0.005(2)
I3B 0.158(5) 0.0368(11) 0.235(7) 0.012(3) -0.140(5) -0.0209(19)
I4B 0.245(4) 0.108(4) 0.107(3) -0.040(3) -0.093(3) 0.032(3)
Zn3 0.1535(11) 0.0248(4) 0.1105(8) 0.0044(4) 0.0054(7) -0.0146(5)
I5 0.1821(9) 0.0449(3) 0.1969(10) 0.0488(4) 0.0572(7) 0.0314(4)
I6 0.2098(9) 0.0574(3) 0.0997(5) -0.0206(3) 0.0170(5) -0.0580(5)
N1 0.082(3) 0.025(2) 0.064(3) 0.000(2) -0.024(2) -0.002(2)
C1 0.090(4) 0.038(3) 0.087(4) 0.004(3) -0.041(3) -0.006(3)
C2 0.085(4) 0.033(3) 0.091(4) 0.007(3) -0.037(3) -0.008(3)
C3 0.072(3) 0.025(2) 0.076(3) -0.002(2) -0.028(3) 0.000(2)
C4 0.093(4) 0.036(3) 0.080(4) -0.001(3) -0.032(3) -0.011(3)
C5 0.097(4) 0.033(3) 0.075(4) 0.006(3) -0.028(3) -0.003(3)
C6 0.077(3) 0.025(2) 0.081(3) 0.002(2) -0.025(3) 0.002(2)
N6 0.077(3) 0.024(2) 0.081(3) 0.001(2) -0.030(3) -0.001(2)
C7 0.080(4) 0.032(3) 0.080(3) 0.001(3) -0.024(3) 0.002(3)
N7 0.078(3) 0.026(2) 0.078(3) 0.005(2) -0.032(3) 0.003(2)
C8 0.077(3) 0.028(2) 0.076(3) -0.004(2) -0.030(3) 0.005(2)
N8 0.077(3) 0.024(2) 0.077(3) -0.003(2) -0.029(3) 0.001(2)
C9 0.082(4) 0.033(3) 0.080(4) 0.007(3) -0.027(3) -0.001(3)
C10 0.098(4) 0.036(3) 0.088(4) 0.007(3) -0.035(3) -0.007(3)
C11 0.108(5) 0.038(3) 0.097(4) 0.007(3) -0.025(4) -0.013(3)
N11 0.102(4) 0.034(2) 0.099(4) 0.003(3) -0.017(3) -0.009(3)
C12 0.098(4) 0.044(3) 0.099(4) 0.012(3) -0.024(4) -0.001(3)
C13 0.094(4) 0.038(3) 0.096(4) 0.010(3) -0.035(4) 0.000(3)
C14 0.078(3) 0.028(2) 0.083(3) -0.004(3) -0.030(3) 0.009(2)
C15 0.088(4) 0.034(3) 0.087(4) -0.009(3) -0.031(3) 0.007(3)
C16 0.089(4) 0.038(3) 0.090(4) -0.006(3) -0.041(3) 0.011(3)
N16 0.088(4) 0.031(2) 0.101(4) -0.011(3) -0.045(3) 0.010(2)
C17 0.087(4) 0.040(3) 0.107(4) -0.005(3) -0.041(4) 0.003(3)
C18 0.084(4) 0.036(3) 0.096(4) -0.001(3) -0.042(3) 0.002(3)
N2 0.092(4) 0.037(2) 0.061(3) 0.001(2) -0.013(3) -0.012(3)
C21 0.077(4) 0.038(3) 0.061(3) 0.005(2) -0.025(3) -0.001(3)
C22 0.076(4) 0.039(3) 0.061(3) 0.005(3) -0.025(3) -0.006(3)
C23 0.093(4) 0.038(3) 0.060(3) 0.004(3) -0.023(3) -0.006(3)
C24 0.113(5) 0.049(3) 0.078(4) -0.007(3) 0.002(4) -0.018(3)
C25 0.108(5) 0.052(3) 0.080(4) -0.006(3) 0.005(4) -0.023(3)
C26 0.090(4) 0.037(3) 0.061(3) 0.006(3) -0.030(3) -0.001(3)
N26 0.094(4) 0.037(2) 0.063(3) -0.002(2) -0.028(3) 0.003(2)
C27 0.091(4) 0.043(3) 0.070(3) -0.005(3) -0.034(3) 0.006(3)
N27 0.090(4) 0.042(3) 0.081(3) -0.004(3) -0.028(3) 0.001(3)
C28 0.085(4) 0.034(3) 0.074(3) -0.001(3) -0.033(3) 0.000(3)
N28 0.089(3) 0.038(2) 0.065(3) -0.002(2) -0.033(3) -0.007(2)
C29 0.098(4) 0.050(3) 0.072(4) -0.005(3) -0.022(3) 0.007(3)
C30 0.116(5) 0.057(4) 0.083(4) -0.006(3) -0.006(4) -0.011(4)
C31 0.117(5) 0.056(4) 0.091(4) -0.004(4) -0.001(4) -0.005(4)
N31 0.116(4) 0.042(3) 0.091(4) -0.008(3) -0.011(4) 0.005(3)
C32 0.118(5) 0.075(4) 0.103(5) -0.035(4) -0.005(4) 0.001(4)
C33 0.109(5) 0.077(4) 0.101(5) -0.024(4) -0.008(4) -0.008(4)
C34 0.088(4) 0.039(3) 0.085(4) -0.002(3) -0.031(3) -0.004(3)
C35 0.102(5) 0.080(4) 0.096(4) -0.020(4) -0.022(4) -0.019(4)
C36 0.104(5) 0.083(4) 0.106(5) -0.022(4) -0.029(4) -0.022(4)
N36 0.084(4) 0.055(3) 0.092(4) 0.000(3) -0.040(3) -0.011(3)
C37 0.089(4) 0.050(3) 0.093(4) 0.003(3) -0.029(4) -0.005(3)
C38 0.088(4) 0.043(3) 0.089(4) -0.001(3) -0.029(4) -0.012(3)
N41 0.216(9) 0.212(8) 0.203(8) 0.007(7) 0.033(7) -0.006(7)
O41 0.235(13) 0.248(14) 0.219(12) 0.023(11) 0.051(11) -0.012(12)
O42 0.240(13) 0.231(13) 0.244(13) 0.005(12) 0.014(11) -0.037(12)
C41 0.196(7) 0.187(7) 0.188(7) 0.005(6) 0.032(6) -0.002(6)
C42 0.186(8) 0.182(8) 0.186(8) 0.005(6) 0.035(6) -0.006(6)
C43 0.182(8) 0.176(8) 0.182(8) -0.001(6) 0.028(6) -0.005(6)
C44 0.173(8) 0.157(8) 0.168(8) 0.005(6) 0.034(6) -0.002(6)
C45 0.173(8) 0.154(8) 0.170(8) 0.015(6) 0.034(6) -0.003(6)
C46 0.184(8) 0.171(8) 0.180(8) 0.015(6) 0.039(6) -0.002(6)
N51 0.248(9) 0.230(9) 0.234(9) -0.005(7) 0.047(7) -0.012(7)
O51 0.298(14) 0.267(14) 0.248(13) -0.006(12) 0.064(12) -0.014(12)
O52 0.268(13) 0.224(13) 0.255(13) -0.041(11) 0.068(11) -0.043(12)
C51 0.233(8) 0.221(8) 0.227(8) -0.001(6) 0.043(6) -0.004(6)
C52 0.226(8) 0.218(9) 0.224(8) 0.000(7) 0.041(6) -0.001(7)
C53 0.219(9) 0.214(9) 0.216(9) 0.003(7) 0.046(6) 0.001(7)
C54 0.216(9) 0.213(9) 0.213(9) 0.001(7) 0.045(6) -0.001(7)
C55 0.224(9) 0.215(9) 0.217(9) 0.002(7) 0.040(7) -0.005(7)
C56 0.229(8) 0.216(9) 0.224(9) 0.003(7) 0.042(6) -0.007(7)
N61 0.228(9) 0.224(10) 0.222(10) 0.009(7) 0.035(7) -0.001(7)
O61 0.264(15) 0.244(16) 0.279(16) 0.026(13) 0.031(13) 0.007(13)
O62 0.256(15) 0.255(16) 0.239(15) 0.014(13) 0.032(13) -0.006(13)
C61 0.207(8) 0.208(9) 0.201(8) 0.003(6) 0.032(6) -0.004(6)
C62 0.196(9) 0.196(9) 0.190(9) 0.002(7) 0.034(7) -0.004(7)
C63 0.195(9) 0.193(9) 0.187(9) -0.001(7) 0.034(7) -0.004(7)
C64 0.190(9) 0.191(9) 0.184(9) -0.005(7) 0.035(7) -0.004(7)
C65 0.195(9) 0.197(9) 0.188(9) 0.000(7) 0.029(7) -0.002(7)
C66 0.206(9) 0.208(9) 0.200(9) 0.000(7) 0.027(7) -0.002(7)

loop_
_atom_type_symbol
_atom_type_description
_atom_type_scat_dispersion_real
_atom_type_scat_dispersion_imag
_atom_type_scat_source
C C -0.0020 0.0015 'International Tables Vol C Tables 4.2.6.8 and 6.1.1.4'
H H 0.0000 0.0000 'International Tables Vol C Tables 4.2.6.8 and 6.1.1.4'
N N -0.0030 0.0031 'International Tables Vol C Tables 4.2.6.8 and 6.1.1.4'
O O -0.0041 0.0057 'International Tables Vol C Tables 4.2.6.8 and 6.1.1.4'
Zn Zn 0.2775 1.3610 'International Tables Vol C Tables 4.2.6.8 and 6.1.1.4'
I I -0.8305 1.7225 'International Tables Vol C Tables 4.2.6.8 and 6.1.1.4'

loop_
_geom_angle_atom_site_label_1
_geom_angle_atom_site_label_2
_geom_angle_atom_site_label_3
_geom_angle
_geom_angle_site_symmetry_1
_geom_angle_site_symmetry_3
N2 Zn1 N1 97.4(2) . .
N2 Zn1 I1 107.19(19) . .
N1 Zn1 I1 109.55(18) . .
N2 Zn1 I2 109.5(2) . .
N1 Zn1 I2 103.04(19) . .
I1 Zn1 I2 126.37(3) . .
N16 Zn2A N36 102.3(3) . 8_556
N16 Zn2A I4A 101.8(3) . .
N36 Zn2A I4A 106.9(3) 8_556 .
N16 Zn2A I3A 110.9(3) . .
N36 Zn2A I3A 107.9(4) 8_556 .
I4A Zn2A I3A 124.8(2) . .
N16 Zn2B N36 92.6(5) . 8_556
N16 Zn2B I4B 113.6(5) . .
N36 Zn2B I4B 114.1(4) 8_556 .
N16 Zn2B I3B 100.3(3) . .
N36 Zn2B I3B 100.8(4) 8_556 .
I4B Zn2B I3B 128.8(4) . .
N31 Zn3 N11 100.4(3) 6_556 .
N31 Zn3 I5 105.1(2) 6_556 .
N11 Zn3 I5 111.3(2) . .
N31 Zn3 I6 109.3(2) 6_556 .
N11 Zn3 I6 105.8(2) . .
I5 Zn3 I6 122.66(6) . .
C5 N1 C1 117.3(6) . .
C5 N1 Zn1 122.2(4) . .
C1 N1 Zn1 120.1(4) . .
N1 C1 C2 123.2(6) . .
N1 C1 H1 118.4 . .
C2 C1 H1 118.4 . .
C1 C2 C3 119.6(6) . .
C1 C2 H2 120.2 . .
C3 C2 H2 120.2 . .
C2 C3 C4 117.3(6) . .
C2 C3 C6 121.2(6) . .
C4 C3 C6 121.5(6) . .
C5 C4 C3 119.1(6) . .
C5 C4 H4 120.4 . .
C3 C4 H4 120.4 . .
N1 C5 C4 123.3(6) . .
N1 C5 H5 118.3 . .
C4 C5 H5 118.3 . .
N8 C6 N6 124.9(6) . .
N8 C6 C3 119.0(5) . .
N6 C6 C3 116.1(5) . .
C6 N6 C7 114.1(5) . .
N7 C7 N6 125.9(6) . .
N7 C7 C9 119.1(6) . .
N6 C7 C9 114.8(6) . .
C7 N7 C8 114.6(5) . .
N7 C8 N8 125.3(6) . .
N7 C8 C14 118.7(6) . .
N8 C8 C14 115.9(5) . .
C6 N8 C8 115.1(5) . .
C10 C9 C13 117.8(6) . .
C10 C9 C7 120.2(6) . .
C13 C9 C7 122.0(6) . .
C11 C10 C9 119.3(7) . .
C11 C10 H10 120.3 . .
C9 C10 H10 120.3 . .
N11 C11 C10 123.8(7) . .
N11 C11 H11 118.1 . .
C10 C11 H11 118.1 . .
C11 N11 C12 116.6(6) . .
C11 N11 Zn3 120.5(5) . .
C12 N11 Zn3 122.9(5) . .
N11 C12 C13 123.5(7) . .
N11 C12 H12 118.3 . .
C13 C12 H12 118.3 . .
C12 C13 C9 119.0(7) . .
C12 C13 H13 120.5 . .
C9 C13 H13 120.5 . .
C15 C14 C18 119.3(6) . .
C15 C14 C8 121.1(6) . .
C18 C14 C8 119.6(6) . .
C14 C15 C16 118.0(7) . .
C14 C15 H15 121.0 . .
C16 C15 H15 121.0 . .
N16 C16 C15 123.6(7) . .
N16 C16 H16 118.2 . .
C15 C16 H16 118.2 . .
C17 N16 C16 116.6(6) . .
C17 N16 Zn2A 119.5(5) . .
C16 N16 Zn2A 123.9(5) . .
C17 N16 Zn2B 127.7(5) . .
C16 N16 Zn2B 114.4(6) . .
N16 C17 C18 124.0(7) . .
N16 C17 H17 118.0 . .
C18 C17 H17 118.0 . .
C17 C18 C14 118.5(7) . .
C17 C18 H18 120.7 . .
C14 C18 H18 120.7 . .
C25 N2 C21 118.7(7) . .
C25 N2 Zn1 117.8(5) . .
C21 N2 Zn1 122.6(6) . .
N2 C21 C22 120.8(8) . .
N2 C21 H21 119.6 . .
C22 C21 H21 119.6 . .
C23 C22 C21 120.0(7) . .
C23 C22 H22 120.0 . .
C21 C22 H22 120.0 . .
C22 C23 C24 119.1(7) . .
C22 C23 C26 121.9(7) . .
C24 C23 C26 118.9(9) . .
C23 C24 C25 118.0(9) . .
C23 C24 H24 121.0 . .
C25 C24 H24 121.0 . .
N2 C25 C24 123.3(8) . .
N2 C25 H25 118.3 . .
C24 C25 H25 118.3 . .
N28 C26 N26 126.2(7) . .
N28 C26 C23 117.4(8) . .
N26 C26 C23 116.5(7) . .
C26 N26 C27 115.3(7) . .
N27 C27 N26 123.1(9) . .
N27 C27 C29 119.8(7) . .
N26 C27 C29 117.1(8) . .
C28 N27 C27 115.9(7) . .
N27 C28 N28 126.0(8) . .
N27 C28 C34 118.4(7) . .
N28 C28 C34 115.5(9) . .
C26 N28 C28 113.5(8) . .
C30 C29 C33 117.3(10) . .
C30 C29 C27 122.5(8) . .
C33 C29 C27 120.0(9) . .
C31 C30 C29 121.2(9) . .
C31 C30 H30 119.4 . .
C29 C30 H30 119.4 . .
C30 C31 N31 122.0(10) . .
C30 C31 H31 119.0 . .
N31 C31 H31 119.0 . .
C32 N31 C31 117.5(10) . .
C32 N31 Zn3 120.5(6) . 6
C31 N31 Zn3 121.9(8) . 6
N31 C32 C33 125.1(9) . .
N31 C32 H32 117.4 . .
C33 C32 H32 117.4 . .
C32 C33 C29 116.7(10) . .
C32 C33 H33 121.6 . .
C29 C33 H33 121.6 . .
C38 C34 C35 117.5(9) . .
C38 C34 C28 124.7(7) . .
C35 C34 C28 117.7(9) . .
C36 C35 C34 115.7(11) . .
C36 C35 H35 122.2 . .
C34 C35 H35 122.2 . .
N36 C36 C35 126.7(9) . .
N36 C36 H36 116.6 . .
C35 C36 H36 116.6 . .
C36 N36 C37 118.0(8) . .
C36 N36 Zn2A 115.0(6) . 8_455
C37 N36 Zn2A 127.0(8) . 8_455
C36 N36 Zn2B 129.4(7) . 8_455
C37 N36 Zn2B 112.4(8) . 8_455
N36 C37 C38 119.0(10) . .
N36 C37 H37 120.5 . .
C38 C37 H37 120.5 . .
C34 C38 C37 123.0(8) . .
C34 C38 H38 118.5 . .
C37 C38 H38 118.5 . .
O42 N41 O41 123(2) . .
O42 N41 C41 117(2) . .
O41 N41 C41 117(2) . .
C42 C41 C46 134(3) . .
C42 C41 N41 114(2) . .
C46 C41 N41 111(2) . .
C41 C42 C43 117(2) . .
C41 C42 H42 121.7 . .
C43 C42 H42 121.7 . .
C44 C43 C42 111(2) . .
C44 C43 H43 124.7 . .
C42 C43 H43 124.7 . .
C43 C44 C45 124(2) . .
C43 C44 H44 117.9 . .
C45 C44 H44 117.9 . .
C44 C45 C46 126(2) . .
C44 C45 H45 116.8 . .
C46 C45 H45 116.8 . .
C41 C46 C45 108(2) . .
C41 C46 H46 126.2 . .
C45 C46 H46 126.2 . .
O52 N51 O51 120(2) . .
O52 N51 C51 123(2) . .
O51 N51 C51 118(2) . .
C52 C51 C56 131(3) . .
C52 C51 N51 116(2) . .
C56 C51 N51 112(2) . .
C51 C52 C53 118(2) . .
C51 C52 H52 121.1 . .
C53 C52 H52 121.1 . .
C54 C53 C52 111(2) . .
C54 C53 H53 124.3 . .
C52 C53 H53 124.3 . .
C55 C54 C53 122(2) . .
C55 C54 H54 119.0 . .
C53 C54 H54 119.0 . .
C54 C55 C56 126(2) . .
C54 C55 H55 116.9 . .
C56 C55 H55 116.9 . .
C51 C56 C55 110(2) . .
C51 C56 H56 125.1 . .
C55 C56 H56 125.1 . .
O62 N61 O61 112(3) . .
O62 N61 C61 121(2) . .
O61 N61 C61 126(2) . .
C62 C61 C66 129(3) . .
C62 C61 N61 114(2) . .
C66 C61 N61 116(2) . .
C61 C62 C63 118(3) . .
C61 C62 H62 121.1 . .
C63 C62 H62 121.1 . .
C64 C63 C62 113(2) . .
C64 C63 H63 123.3 . .
C62 C63 H63 123.3 . .
C65 C64 C63 120(3) . .
C65 C64 H64 119.9 . .
C63 C64 H64 119.9 . .
C64 C65 C66 127(3) . .
C64 C65 H65 116.4 . .
C66 C65 H65 116.4 . .
C61 C66 C65 111(2) . .
C61 C66 H66 124.3 . .
C65 C66 H66 124.3 . .

loop_
_geom_bond_atom_site_label_1
_geom_bond_atom_site_label_2
_geom_bond_distance
_geom_bond_site_symmetry_2
Zn1 N2 2.075(6) .
Zn1 N1 2.078(5) .
Zn1 I1 2.5236(11) .
Zn1 I2 2.5298(12) .
Zn2A N16 2.020(7) .
Zn2A N36 2.030(9) 8_556
Zn2A I4A 2.538(5) .
Zn2A I3A 2.541(5) .
Zn2B N16 2.164(10) .
Zn2B N36 2.199(15) 8_556
Zn2B I4B 2.496(9) .
Zn2B I3B 2.540(8) .
Zn3 N31 2.046(9) 6_556
Zn3 N11 2.065(6) .
Zn3 I5 2.5353(16) .
Zn3 I6 2.5465(15) .
N1 C5 1.320(9) .
N1 C1 1.335(8) .
C1 C2 1.373(9) .
C1 H1 0.9500 .
C2 C3 1.373(9) .
C2 H2 0.9500 .
C3 C4 1.390(9) .
C3 C6 1.463(9) .
C4 C5 1.380(10) .
C4 H4 0.9500 .
C5 H5 0.9500 .
C6 N8 1.322(8) .
C6 N6 1.351(8) .
N6 C7 1.356(8) .
C7 N7 1.319(8) .
C7 C9 1.488(9) .
N7 C8 1.334(8) .
C8 N8 1.352(8) .
C8 C14 1.488(9) .
C9 C10 1.380(10) .
C9 C13 1.385(9) .
C10 C11 1.371(10) .
C10 H10 0.9500 .
C11 N11 1.331(10) .
C11 H11 0.9500 .
N11 C12 1.341(10) .
C12 C13 1.377(10) .
C12 H12 0.9500 .
C13 H13 0.9500 .
C14 C15 1.371(10) .
C14 C18 1.387(9) .
C15 C16 1.371(10) .
C15 H15 0.9500 .
C16 N16 1.346(10) .
C16 H16 0.9500 .
N16 C17 1.334(10) .
C17 C18 1.353(10) .
C17 H17 0.9500 .
C18 H18 0.9500 .
N2 C25 1.299(11) .
N2 C21 1.348(10) .
C21 C22 1.402(9) .
C21 H21 0.9500 .
C22 C23 1.334(12) .
C22 H22 0.9500 .
C23 C24 1.386(12) .
C23 C26 1.499(10) .
C24 C25 1.389(11) .
C24 H24 0.9500 .
C25 H25 0.9500 .
C26 N28 1.314(10) .
C26 N26 1.336(11) .
N26 C27 1.358(9) .
C27 N27 1.334(11) .
C27 C29 1.472(13) .
N27 C28 1.315(12) .
C28 N28 1.356(9) .
C28 C34 1.482(12) .
C29 C30 1.383(13) .
C29 C33 1.403(12) .
C30 C31 1.337(14) .
C30 H30 0.9500 .
C31 N31 1.339(11) .
C31 H31 0.9500 .
N31 C32 1.315(13) .
N31 Zn3 2.046(9) 6
C32 C33 1.370(16) .
C32 H32 0.9500 .
C33 H33 0.9500 .
C34 C38 1.303(13) .
C34 C35 1.416(11) .
C35 C36 1.396(15) .
C35 H35 0.9500 .
C36 N36 1.247(14) .
C36 H36 0.9500 .
N36 C37 1.359(10) .
N36 Zn2A 2.030(9) 8_455
N36 Zn2B 2.199(15) 8_455
C37 C38 1.399(12) .
C37 H37 0.9500 .
C38 H38 0.9500 .
N41 O42 1.24(2) .
N41 O41 1.36(2) .
N41 C41 1.56(3) .
C41 C42 1.30(3) .
C41 C46 1.33(3) .
C42 C43 1.56(3) .
C42 H42 0.9500 .
C43 C44 1.36(2) .
C43 H43 0.9500 .
C44 C45 1.36(2) .
C44 H44 0.9500 .
C45 C46 1.40(2) .
C45 H45 0.9500 .
C46 H46 0.9500 .
N51 O52 1.24(2) .
N51 O51 1.33(2) .
N51 C51 1.54(3) .
C51 C52 1.31(3) .
C51 C56 1.34(3) .
C52 C53 1.56(3) .
C52 H52 0.9500 .
C53 C54 1.37(2) .
C53 H53 0.9500 .
C54 C55 1.37(2) .
C54 H54 0.9500 .
C55 C56 1.41(3) .
C55 H55 0.9500 .
C56 H56 0.9500 .
N61 O62 1.25(2) .
N61 O61 1.36(2) .
N61 C61 1.54(3) .
C61 C62 1.31(3) .
C61 C66 1.34(3) .
C62 C63 1.54(3) .
C62 H62 0.9500 .
C63 C64 1.38(3) .
C63 H63 0.9500 .
C64 C65 1.36(3) .
C64 H64 0.9500 .
C65 C66 1.40(3) .
C65 H65 0.9500 .
C66 H66 0.9500 .
